data_2241290
loop_
_publ_author_name
'Gerlach, Deidra L.'
'Nieto, Ismael'
'Herbst-Gervasoni, Corey J.'
'Ferrence, Gregory M.'
'Zeller, Matthias'
'Papish, Elizabeth T.'

_publ_section_title
;
 Crystal structures of bis- and
 hexakis[(6,6'-dihydroxybipyridine)copper(II)] nitrate coordination
 complexes
;
_journal_coeditor_code LH5780
_journal_issue 12
_journal_name_full 'Acta Crystallographica Section E'
_journal_page_first 1447
_journal_page_last 1453
_journal_paper_doi 10.1107/S205698901502037X
_journal_volume 71
_journal_year 2015
_chemical_formula_iupac '[Cu6 (C10 H6 N2 O2)2 (C H4 O)2 (O H)4 (N O3)4 (C10 H8 N2 O2)4]'
_chemical_formula_moiety 'C62 H56 Cu6 N16 O30'
_chemical_formula_sum 'C62 H56 Cu6 N16 O30'
_chemical_formula_weight 1886.53
_chemical_name_common '[Cu3(C10H8N2O2)2(C10H6N2O2)(CH3OH)(OH)2(NO3)2]2'
_chemical_name_systematic
Bis(\m~3~-bipyridine-2,2'-diolato-\k^3^<i>O</i>:<i>N</i>,<i>N</i>':<i>O</i>')tetrakis(6,6'-dihydroxybipyridine-\k^2^<i>N</i>,<i>N</i>')tetrakis(\m-hydroxido-\k^2^<i>O</i>:<i>O</i>')bis(methanol-\k<i>O</i>)tetrakis(\m-nitrato-\k^2^<i>O</i>:<i>O</i>')hexacopper(II)
_space_group_crystal_system triclinic
_space_group_IT_number 2
_space_group_name_Hall '-P 1'
_space_group_name_H-M_alt 'P -1'
_symmetry_space_group_name_Hall '-P 1'
_symmetry_space_group_name_H-M 'P -1'
_atom_sites_solution_hydrogens mixed
_atom_sites_solution_primary direct
_atom_sites_solution_secondary difmap
_audit_creation_method SHELXL-2012
_cell_angle_alpha 64.591(4)
_cell_angle_beta 75.659(5)
_cell_angle_gamma 82.262(5)
_cell_formula_units_Z 1
_cell_length_a 10.2135(7)
_cell_length_b 13.3707(8)
_cell_length_c 14.0565(10)
_cell_measurement_reflns_used 1117
_cell_measurement_temperature 100(2)
_cell_measurement_theta_max 29.12
_cell_measurement_theta_min 3.01
_cell_volume 1679.0(2)
_computing_cell_refinement
;
SAINT (Bruker, 2012)
;
_computing_data_collection
;
APEX2 (Bruker, 2012)
;
_computing_data_reduction
;
SAINT (Bruker, 2012)
;
_computing_molecular_graphics
;
Mercury (Macrae <i>et al.</i>,  2008)
;
_computing_publication_material
;
SHELXTL (Sheldrick, 2008)
;
_computing_structure_refinement
;
SHELXL2012 (Sheldrick, 2015),
<i>SHELXLE</i> (H\"ubschle <i>et al.</i>,  2011)
;
_computing_structure_solution
;
SHELXS97 (Sheldrick, 2008)
;
_diffrn_ambient_temperature 100(2)
_diffrn_measured_fraction_theta_full 0.992
_diffrn_measured_fraction_theta_max 0.891
_diffrn_measurement_device_type 'Bruker APEXII CCD'
_diffrn_measurement_method '\f and \w scans'
_diffrn_radiation_type MoK\a
_diffrn_radiation_wavelength 0.71073
_diffrn_reflns_av_R_equivalents 0.0680
_diffrn_reflns_limit_h_max 14
_diffrn_reflns_limit_h_min -14
_diffrn_reflns_limit_k_max 19
_diffrn_reflns_limit_k_min -16
_diffrn_reflns_limit_l_max 20
_diffrn_reflns_limit_l_min 0
_diffrn_reflns_number 20719
_diffrn_reflns_theta_full 25.242
_diffrn_reflns_theta_max 32.002
_diffrn_reflns_theta_min 1.641
_exptl_absorpt_coefficient_mu 1.972
_exptl_absorpt_correction_T_max 0.746347
_exptl_absorpt_correction_T_min 0.621924
_exptl_absorpt_correction_type multi-scan
_exptl_absorpt_process_details
;
(<i>TWINABS</i>; Sheldrick, 2009)
;
_exptl_crystal_colour green
_exptl_crystal_density_diffrn 1.866
_exptl_crystal_description prism
_exptl_crystal_F_000 954
_exptl_crystal_size_max 0.258
_exptl_crystal_size_mid 0.215
_exptl_crystal_size_min 0.067
_refine_diff_density_max 0.900
_refine_diff_density_min -1.084
_refine_ls_extinction_method none
_refine_ls_goodness_of_fit_ref 1.000
_refine_ls_hydrogen_treatment mixed
_refine_ls_matrix_type full
_refine_ls_number_parameters 529
_refine_ls_number_reflns 10920
_refine_ls_number_restraints 2
_refine_ls_restrained_S_all 1.000
_refine_ls_R_factor_all 0.0790
_refine_ls_R_factor_gt 0.0436
_refine_ls_shift/su_max 0.001
_refine_ls_shift/su_mean 0.000
_refine_ls_structure_factor_coef Fsqd
_refine_ls_weighting_details
;
 w=1/[\s^2^(Fo^2^)+(0.0680P)^2^]
 where P=(Fo^2^+2Fc^2^)/3
;
_refine_ls_weighting_scheme calc
_refine_ls_wR_factor_gt 0.1043
_refine_ls_wR_factor_ref 0.1185
_reflns_number_gt 7847
_reflns_number_total 10920
_reflns_threshold_expression 'I > 2\s(I)'
_cod_data_source_file lh5780sup1.cif
_cod_data_source_block II
_cod_database_code 2241290
_shelx_space_group_comment
;
The symmetry employed for this shelxl refinement is uniquely defined
by the following loop, which should always be used as a source of
symmetry information in preference to the above space-group names.
They are only intended as comments.
;
_shelxl_version_number .002012

loop_
_space_group_symop_operation_xyz
'x, y, z'
'-x, -y, -z'

loop_
_atom_site_type_symbol
_atom_site_label
_atom_site_fract_x
_atom_site_fract_y
_atom_site_fract_z
_atom_site_U_iso_or_equiv
_atom_site_adp_type
_atom_site_calc_flag
_atom_site_occupancy
Cu Cu1 0.41028(4) 0.22335(3) 0.75942(3) 0.01004(9) Uani d 1
Cu Cu2 0.48719(4) 0.28424(3) 0.49234(3) 0.01009(9) Uani d 1
Cu Cu3 0.79681(4) 0.28550(3) 0.32300(3) 0.00978(9) Uani d 1
O O1 0.6858(2) 0.3553(2) 0.66647(18) 0.0149(5) Uani d 1
H H1 0.6187 0.3498 0.6447 0.022 Uiso calc 1
O O2 0.1351(2) 0.0820(2) 0.89259(19) 0.0210(6) Uani d 1
H H2A 0.1769 0.1133 0.8284 0.031 Uiso calc 1
O O3 0.2766(2) 0.17719(19) 0.70803(17) 0.0108(4) Uani d 1
O O4 0.6689(2) 0.3846(2) 0.23790(17) 0.0154(5) Uani d 1
O O5 0.8343(2) 0.1430(2) 0.56936(18) 0.0162(5) Uani d 1
H H5 0.7765 0.1877 0.5382 0.024 Uiso calc 1
O O6 0.8053(2) 0.3901(2) 0.06196(18) 0.0174(5) Uani d 1
H H6 0.7504 0.3859 0.1189 0.026 Uiso calc 1
O O7 0.2336(2) 0.3684(2) 0.77329(18) 0.0169(5) Uani d 1
O O8 0.1064(2) 0.5167(2) 0.71865(19) 0.0172(5) Uani d 1
O O9 0.2815(2) 0.49085(19) 0.60670(18) 0.0166(5) Uani d 1
O O10 0.5101(3) -0.0537(2) 0.6858(2) 0.0244(6) Uani d 1
O O11 0.5594(2) 0.0977(2) 0.68885(19) 0.0160(5) Uani d 1
O O12 0.4932(2) 0.1038(2) 0.55029(19) 0.0164(5) Uani d 1
O O13 0.6824(2) 0.28679(18) 0.45612(17) 0.0103(4) Uani d 1
H H13A 0.695(4) 0.347(2) 0.455(3) 0.015 Uiso d 1
O O14 0.4843(2) 0.33310(19) 0.61349(17) 0.0105(4) Uani d 1
H H14A 0.432(3) 0.387(2) 0.598(3) 0.016 Uiso d 1
O O15 0.7227(3) 0.1269(2) 0.3314(2) 0.0262(6) Uani d 1
H H15 0.647(4) 0.121(4) 0.375(4) 0.039 Uiso d 1
N N1 0.5541(2) 0.2397(2) 0.8244(2) 0.0105(5) Uani d 1
N N2 0.3295(3) 0.1288(2) 0.9159(2) 0.0111(5) Uani d 1
N N3 0.2886(2) 0.2882(2) 0.5293(2) 0.0104(5) Uani d 1
N N4 0.4511(2) 0.3683(2) 0.3394(2) 0.0102(5) Uani d 1
N N5 0.9518(3) 0.2047(2) 0.3927(2) 0.0110(5) Uani d 1
N N6 0.9403(3) 0.3065(2) 0.1862(2) 0.0108(5) Uani d 1
N N7 0.2064(3) 0.4580(2) 0.7012(2) 0.0125(5) Uani d 1
N N8 0.5208(3) 0.0495(2) 0.6423(2) 0.0134(6) Uani d 1
C C1 0.6682(3) 0.2959(3) 0.7701(3) 0.0132(6) Uani d 1
C C2 0.7689(3) 0.2919(3) 0.8239(3) 0.0148(7) Uani d 1
H H2 0.8502 0.3303 0.7848 0.018 Uiso calc 1
C C3 0.7495(3) 0.2321(3) 0.9335(3) 0.0174(7) Uani d 1
H H3 0.8176 0.2287 0.9703 0.021 Uiso calc 1
C C4 0.6293(3) 0.1761(3) 0.9908(3) 0.0168(7) Uani d 1
H H4 0.6131 0.1359 1.0668 0.020 Uiso calc 1
C C5 0.5354(3) 0.1810(3) 0.9336(3) 0.0115(6) Uani d 1
C C6 0.4062(3) 0.1227(3) 0.9856(3) 0.0124(7) Uani d 1
C C7 0.3656(3) 0.0679(3) 1.0958(3) 0.0157(7) Uani d 1
H H7 0.4210 0.0644 1.1423 0.019 Uiso calc 1
C C8 0.2402(3) 0.0176(3) 1.1371(3) 0.0177(7) Uani d 1
H H8 0.2100 -0.0214 1.2127 0.021 Uiso calc 1
C C9 0.1613(3) 0.0243(3) 1.0695(3) 0.0173(7) Uani d 1
H H9 0.0750 -0.0079 1.0971 0.021 Uiso calc 1
C C10 0.2101(3) 0.0798(3) 0.9580(3) 0.0148(7) Uani d 1
C C11 0.2146(3) 0.2432(3) 0.6310(3) 0.0118(6) Uani d 1
C C12 0.0747(3) 0.2651(3) 0.6532(3) 0.0147(7) Uani d 1
H H12 0.0230 0.2328 0.7248 0.018 Uiso calc 1
C C13 0.0135(3) 0.3340(3) 0.5699(3) 0.0162(7) Uani d 1
H H13 -0.0806 0.3515 0.5841 0.019 Uiso calc 1
C C14 0.0893(3) 0.3782(3) 0.4647(3) 0.0134(6) Uani d 1
H H14 0.0480 0.4249 0.4063 0.016 Uiso calc 1
C C15 0.2260(3) 0.3523(3) 0.4478(3) 0.0107(6) Uani d 1
C C16 0.3161(3) 0.3916(3) 0.3392(3) 0.0107(6) Uani d 1
C C17 0.2675(3) 0.4448(3) 0.2472(3) 0.0136(7) Uani d 1
H H17 0.1728 0.4556 0.2506 0.016 Uiso calc 1
C C18 0.3584(3) 0.4833(3) 0.1480(3) 0.0170(7) Uani d 1
H H18 0.3268 0.5215 0.0829 0.020 Uiso calc 1
C C19 0.4939(3) 0.4648(3) 0.1461(3) 0.0155(7) Uani d 1
H H19 0.5575 0.4926 0.0795 0.019 Uiso calc 1
C C20 0.5395(3) 0.4043(3) 0.2436(2) 0.0124(6) Uani d 1
C C21 0.9476(3) 0.1470(3) 0.4981(3) 0.0132(6) Uani d 1
C C22 1.0618(3) 0.0891(3) 0.5372(3) 0.0150(7) Uani d 1
H H22 1.0561 0.0473 0.6124 0.018 Uiso calc 1
C C23 1.1811(3) 0.0938(3) 0.4656(3) 0.0163(7) Uani d 1
H H23 1.2598 0.0562 0.4906 0.020 Uiso calc 1
C C24 1.1870(3) 0.1542(3) 0.3551(3) 0.0152(7) Uani d 1
H H24 1.2693 0.1577 0.3044 0.018 Uiso calc 1
C C25 1.0716(3) 0.2084(3) 0.3209(3) 0.0120(6) Uani d 1
C C26 1.0664(3) 0.2698(3) 0.2063(3) 0.0121(6) Uani d 1
C C27 1.1783(3) 0.2865(3) 0.1232(3) 0.0169(7) Uani d 1
H H27 1.2658 0.2639 0.1385 0.020 Uiso calc 1
C C28 1.1625(3) 0.3365(3) 0.0176(3) 0.0175(7) Uani d 1
H H28 1.2391 0.3471 -0.0398 0.021 Uiso calc 1
C C29 1.0370(3) 0.3706(3) -0.0045(3) 0.0165(7) Uani d 1
H H29 1.0243 0.4034 -0.0765 0.020 Uiso calc 1
C C30 0.9276(3) 0.3557(3) 0.0827(3) 0.0136(7) Uani d 1
C C31 0.7846(4) 0.0935(4) 0.2443(3) 0.0308(9) Uani d 1
H H31A 0.8829 0.1003 0.2282 0.046 Uiso calc 1
H H31B 0.7492 0.1413 0.1800 0.046 Uiso calc 1
H H31C 0.7636 0.0164 0.2659 0.046 Uiso calc 1

loop_
_atom_site_aniso_label
_atom_site_aniso_U_11
_atom_site_aniso_U_22
_atom_site_aniso_U_33
_atom_site_aniso_U_12
_atom_site_aniso_U_13
_atom_site_aniso_U_23
Cu1 0.00874(18) 0.0129(2) 0.00790(18) -0.00220(14) -0.00128(13) -0.00351(15)
Cu2 0.00726(17) 0.0145(2) 0.00810(18) -0.00063(13) -0.00178(13) -0.00408(15)
Cu3 0.00937(18) 0.0123(2) 0.00782(18) 0.00178(14) -0.00247(13) -0.00451(15)
O1 0.0088(10) 0.0228(14) 0.0133(11) -0.0060(9) -0.0021(8) -0.0062(10)
O2 0.0149(12) 0.0354(17) 0.0115(12) -0.0138(11) -0.0006(9) -0.0061(12)
O3 0.0098(10) 0.0145(12) 0.0072(10) -0.0033(8) -0.0019(8) -0.0028(9)
O4 0.0101(11) 0.0237(14) 0.0083(10) 0.0025(9) -0.0031(8) -0.0030(10)
O5 0.0126(11) 0.0195(13) 0.0129(11) 0.0018(9) -0.0040(9) -0.0033(10)
O6 0.0135(11) 0.0266(15) 0.0115(11) 0.0047(10) -0.0033(9) -0.0084(11)
O7 0.0218(12) 0.0130(13) 0.0113(11) 0.0030(9) -0.0016(9) -0.0027(10)
O8 0.0127(11) 0.0189(13) 0.0217(13) 0.0050(9) -0.0035(9) -0.0115(11)
O9 0.0205(12) 0.0140(12) 0.0109(11) 0.0007(9) 0.0025(9) -0.0046(10)
O10 0.0251(13) 0.0103(13) 0.0334(15) -0.0018(10) -0.0150(11) 0.0000(12)
O11 0.0130(11) 0.0183(13) 0.0194(12) -0.0009(9) -0.0042(9) -0.0098(11)
O12 0.0171(12) 0.0158(13) 0.0159(12) 0.0013(9) -0.0061(9) -0.0051(10)
O13 0.0088(10) 0.0124(12) 0.0098(10) 0.0007(8) -0.0029(8) -0.0047(9)
O14 0.0096(10) 0.0110(11) 0.0111(10) 0.0008(8) -0.0029(8) -0.0046(9)
O15 0.0306(15) 0.0195(15) 0.0308(16) -0.0048(12) -0.0132(12) -0.0076(13)
N1 0.0096(12) 0.0133(14) 0.0089(12) 0.0012(10) -0.0016(10) -0.0055(11)
N2 0.0104(12) 0.0113(14) 0.0097(12) -0.0029(10) -0.0018(10) -0.0022(11)
N3 0.0096(12) 0.0122(14) 0.0117(13) -0.0002(9) -0.0020(10) -0.0074(11)
N4 0.0100(12) 0.0109(13) 0.0103(12) 0.0008(10) -0.0044(10) -0.0042(11)
N5 0.0111(12) 0.0104(13) 0.0115(13) 0.0007(10) -0.0023(10) -0.0049(11)
N6 0.0130(13) 0.0100(14) 0.0099(12) 0.0015(10) -0.0026(10) -0.0051(11)
N7 0.0151(13) 0.0130(14) 0.0111(13) -0.0017(10) -0.0009(10) -0.0073(11)
N8 0.0107(13) 0.0095(14) 0.0179(14) -0.0001(10) -0.0046(11) -0.0029(12)
C1 0.0140(15) 0.0133(17) 0.0138(15) 0.0006(12) -0.0024(12) -0.0077(13)
C2 0.0085(14) 0.0195(19) 0.0196(17) -0.0022(12) -0.0028(12) -0.0108(15)
C3 0.0151(16) 0.0193(19) 0.0204(18) -0.0002(13) -0.0081(13) -0.0085(15)
C4 0.0187(17) 0.021(2) 0.0120(15) 0.0006(14) -0.0055(13) -0.0075(14)
C5 0.0102(14) 0.0146(17) 0.0126(15) 0.0018(12) -0.0039(12) -0.0082(13)
C6 0.0125(15) 0.0115(17) 0.0118(15) 0.0019(12) -0.0033(12) -0.0039(13)
C7 0.0185(17) 0.0177(19) 0.0101(15) 0.0015(13) -0.0032(12) -0.0055(14)
C8 0.0225(18) 0.0147(18) 0.0115(15) -0.0025(13) 0.0008(13) -0.0031(14)
C9 0.0147(16) 0.020(2) 0.0141(16) -0.0062(13) 0.0032(13) -0.0059(15)
C10 0.0126(15) 0.0181(18) 0.0141(16) -0.0011(13) -0.0026(12) -0.0069(14)
C11 0.0106(14) 0.0118(16) 0.0122(15) -0.0034(11) -0.0001(11) -0.0045(13)
C12 0.0116(15) 0.0191(18) 0.0152(16) -0.0013(12) -0.0005(12) -0.0097(14)
C13 0.0102(14) 0.0206(18) 0.0197(17) 0.0006(12) -0.0013(12) -0.0113(15)
C14 0.0130(15) 0.0147(17) 0.0136(15) 0.0017(12) -0.0051(12) -0.0061(13)
C15 0.0101(14) 0.0117(16) 0.0123(15) -0.0001(11) -0.0043(11) -0.0059(13)
C16 0.0118(14) 0.0093(15) 0.0136(15) 0.0012(11) -0.0039(11) -0.0069(13)
C17 0.0139(15) 0.0135(17) 0.0148(16) 0.0030(12) -0.0055(12) -0.0067(14)
C18 0.0197(17) 0.021(2) 0.0119(15) 0.0066(14) -0.0076(13) -0.0075(14)
C19 0.0161(16) 0.0209(19) 0.0069(14) 0.0047(13) -0.0035(12) -0.0042(14)
C20 0.0129(15) 0.0151(17) 0.0091(14) 0.0026(12) -0.0034(11) -0.0051(13)
C21 0.0148(15) 0.0116(16) 0.0143(15) -0.0009(12) -0.0033(12) -0.0059(13)
C22 0.0175(16) 0.0135(17) 0.0139(15) 0.0004(12) -0.0079(12) -0.0035(13)
C23 0.0151(16) 0.0149(17) 0.0189(17) 0.0051(12) -0.0077(13) -0.0063(14)
C24 0.0112(15) 0.0180(18) 0.0194(17) 0.0028(12) -0.0036(12) -0.0112(15)
C25 0.0128(15) 0.0114(16) 0.0138(15) 0.0025(11) -0.0025(12) -0.0083(13)
C26 0.0125(15) 0.0116(16) 0.0167(16) 0.0014(12) -0.0053(12) -0.0093(13)
C27 0.0137(16) 0.0205(19) 0.0196(17) 0.0022(13) -0.0031(13) -0.0121(15)
C28 0.0150(16) 0.021(2) 0.0174(16) -0.0005(13) 0.0017(13) -0.0118(15)
C29 0.0191(17) 0.0209(19) 0.0107(15) 0.0016(14) -0.0031(12) -0.0083(14)
C30 0.0149(16) 0.0116(17) 0.0136(15) 0.0032(12) -0.0021(12) -0.0060(13)
C31 0.036(2) 0.030(2) 0.032(2) -0.0003(18) -0.0100(18) -0.016(2)

loop_
_atom_type_symbol
_atom_type_description
_atom_type_scat_dispersion_real
_atom_type_scat_dispersion_imag
_atom_type_scat_source
C C 0.0033 0.0016 'International Tables Vol C Tables 4.2.6.8 and 6.1.1.4'
H H 0.0000 0.0000 'International Tables Vol C Tables 4.2.6.8 and 6.1.1.4'
N N 0.0061 0.0033 'International Tables Vol C Tables 4.2.6.8 and 6.1.1.4'
O O 0.0106 0.0060 'International Tables Vol C Tables 4.2.6.8 and 6.1.1.4'
Cu Cu 0.3201 1.2651 'International Tables Vol C Tables 4.2.6.8 and 6.1.1.4'

loop_
_geom_angle_atom_site_label_1
_geom_angle_atom_site_label_2
_geom_angle_atom_site_label_3
_geom_angle
O3 Cu1 O14 92.09(9)
O3 Cu1 N1 169.20(10)
O14 Cu1 N1 94.74(10)
O3 Cu1 N2 92.42(10)
O14 Cu1 N2 171.80(10)
N1 Cu1 N2 81.86(11)
O3 Cu1 O11 81.68(8)
O14 Cu1 O11 81.22(8)
N1 Cu1 O11 91.10(9)
N2 Cu1 O11 106.22(9)
O3 Cu1 O7 83.89(9)
O14 Cu1 O7 86.60(8)
N1 Cu1 O7 104.84(9)
N2 Cu1 O7 87.07(9)
O11 Cu1 O7 160.71(8)
O13 Cu2 N3 177.44(10)
O13 Cu2 N4 98.59(10)
N3 Cu2 N4 81.24(10)
O13 Cu2 O14 90.04(9)
N3 Cu2 O14 88.22(9)
N4 Cu2 O14 132.65(10)
O13 Cu2 O12 91.19(9)
N3 Cu2 O12 91.20(10)
N4 Cu2 O12 114.24(10)
O14 Cu2 O12 112.01(9)
O13 Cu3 O4 91.56(9)
O13 Cu3 N5 93.98(10)
O4 Cu3 N5 169.81(11)
O13 Cu3 N6 168.03(10)
O4 Cu3 N6 91.13(10)
N5 Cu3 N6 81.74(10)
O13 Cu3 O15 98.82(10)
O4 Cu3 O15 94.90(10)
N5 Cu3 O15 92.70(10)
N6 Cu3 O15 92.58(11)
C1 O1 H1 109.5
C10 O2 H2A 109.5
C11 O3 Cu1 125.2(2)
C20 O4 Cu3 140.7(2)
C21 O5 H5 109.5
C30 O6 H6 109.5
N7 O7 Cu1 128.98(17)
N8 O11 Cu1 123.07(18)
N8 O12 Cu2 115.9(2)
Cu2 O13 Cu3 125.46(12)
Cu2 O13 H13A 101(3)
Cu3 O13 H13A 105(3)
Cu1 O14 Cu2 114.21(11)
Cu1 O14 H14A 109(3)
Cu2 O14 H14A 101(3)
C31 O15 Cu3 117.3(2)
C31 O15 H15 137(3)
Cu3 O15 H15 100(3)
C1 N1 C5 119.1(3)
C1 N1 Cu1 125.9(2)
C5 N1 Cu1 114.8(2)
C10 N2 C6 117.8(3)
C10 N2 Cu1 128.6(2)
C6 N2 Cu1 113.5(2)
C11 N3 C15 119.4(3)
C11 N3 Cu2 124.0(2)
C15 N3 Cu2 116.1(2)
C20 N4 C16 117.8(3)
C20 N4 Cu2 129.6(2)
C16 N4 Cu2 112.6(2)
C21 N5 C25 118.9(3)
C21 N5 Cu3 127.1(2)
C25 N5 Cu3 113.9(2)
C30 N6 C26 118.0(3)
C30 N6 Cu3 129.0(2)
C26 N6 Cu3 112.9(2)
O8 N7 O7 121.4(3)
O8 N7 O9 118.7(3)
O7 N7 O9 119.9(2)
O11 N8 O10 120.4(3)
O11 N8 O12 120.5(3)
O10 N8 O12 119.1(3)
O1 C1 N1 120.0(3)
O1 C1 C2 119.4(3)
N1 C1 C2 120.6(3)
C3 C2 C1 119.8(3)
C3 C2 H2 120.1
C1 C2 H2 120.1
C2 C3 C4 119.8(3)
C2 C3 H3 120.1
C4 C3 H3 120.1
C5 C4 C3 118.0(3)
C5 C4 H4 121.0
C3 C4 H4 121.0
N1 C5 C4 122.7(3)
N1 C5 C6 114.8(3)
C4 C5 C6 122.6(3)
N2 C6 C7 122.7(3)
N2 C6 C5 114.9(3)
C7 C6 C5 122.4(3)
C6 C7 C8 118.1(3)
C6 C7 H7 121.0
C8 C7 H7 121.0
C9 C8 C7 120.3(3)
C9 C8 H8 119.8
C7 C8 H8 119.8
C8 C9 C10 118.6(3)
C8 C9 H9 120.7
C10 C9 H9 120.7
O2 C10 N2 119.2(3)
O2 C10 C9 118.2(3)
N2 C10 C9 122.6(3)
O3 C11 N3 118.3(3)
O3 C11 C12 121.0(3)
N3 C11 C12 120.8(3)
C13 C12 C11 119.1(3)
C13 C12 H12 120.5
C11 C12 H12 120.5
C12 C13 C14 120.1(3)
C12 C13 H13 119.9
C14 C13 H13 119.9
C15 C14 C13 118.1(3)
C15 C14 H14 120.9
C13 C14 H14 120.9
N3 C15 C14 122.5(3)
N3 C15 C16 114.5(3)
C14 C15 C16 122.9(3)
C17 C16 N4 123.2(3)
C17 C16 C15 122.3(3)
N4 C16 C15 114.5(3)
C16 C17 C18 119.2(3)
C16 C17 H17 120.4
C18 C17 H17 120.4
C19 C18 C17 118.7(3)
C19 C18 H18 120.6
C17 C18 H18 120.6
C18 C19 C20 120.1(3)
C18 C19 H19 120.0
C20 C19 H19 120.0
O4 C20 N4 121.0(3)
O4 C20 C19 118.2(3)
N4 C20 C19 120.9(3)
O5 C21 N5 120.4(3)
O5 C21 C22 117.6(3)
N5 C21 C22 122.0(3)
C23 C22 C21 118.9(3)
C23 C22 H22 120.6
C21 C22 H22 120.6
C22 C23 C24 119.7(3)
C22 C23 H23 120.1
C24 C23 H23 120.1
C25 C24 C23 119.0(3)
C25 C24 H24 120.5
C23 C24 H24 120.5
N5 C25 C24 121.4(3)
N5 C25 C26 115.6(3)
C24 C25 C26 123.0(3)
N6 C26 C27 121.2(3)
N6 C26 C25 115.3(3)
C27 C26 C25 123.5(3)
C26 C27 C28 119.7(3)
C26 C27 H27 120.2
C28 C27 H27 120.2
C29 C28 C27 120.2(3)
C29 C28 H28 119.9
C27 C28 H28 119.9
C28 C29 C30 117.8(3)
C28 C29 H29 121.1
C30 C29 H29 121.1
O6 C30 N6 118.7(3)
O6 C30 C29 118.2(3)
N6 C30 C29 123.1(3)
O15 C31 H31A 109.5
O15 C31 H31B 109.5
H31A C31 H31B 109.5
O15 C31 H31C 109.5
H31A C31 H31C 109.5
H31B C31 H31C 109.5

loop_
_geom_bond_atom_site_label_1
_geom_bond_atom_site_label_2
_geom_bond_distance
Cu1 O3 1.966(2)
Cu1 O14 1.970(2)
Cu1 N1 1.991(3)
Cu1 N2 2.028(3)
Cu1 O11 2.474(2)
Cu1 O7 2.503(2)
Cu2 O13 1.933(2)
Cu2 N3 1.964(2)
Cu2 N4 2.056(3)
Cu2 O14 2.062(2)
Cu2 O12 2.188(2)
Cu3 O13 1.951(2)
Cu3 O4 1.960(2)
Cu3 N5 2.008(3)
Cu3 N6 2.044(2)
Cu3 O15 2.292(3)
O1 C1 1.304(4)
O1 H1 0.8400
O2 C10 1.324(4)
O2 H2A 0.8400
O3 C11 1.312(4)
O4 C20 1.302(4)
O5 C21 1.321(4)
O5 H5 0.8400
O6 C30 1.330(4)
O6 H6 0.8400
O7 N7 1.244(3)
O8 N7 1.243(3)
O9 N7 1.277(3)
O10 N8 1.255(4)
O11 N8 1.247(4)
O12 N8 1.265(4)
O13 H13A 0.828(19)
O14 H14A 0.823(18)
O15 C31 1.452(5)
O15 H15 0.85(4)
N1 C1 1.345(4)
N1 C5 1.368(4)
N2 C10 1.338(4)
N2 C6 1.369(4)
N3 C11 1.352(4)
N3 C15 1.352(4)
N4 C20 1.349(4)
N4 C16 1.373(4)
N5 C21 1.337(4)
N5 C25 1.372(4)
N6 C30 1.346(4)
N6 C26 1.368(4)
C1 C2 1.403(5)
C2 C3 1.373(5)
C2 H2 0.9500
C3 C4 1.399(5)
C3 H3 0.9500
C4 C5 1.374(5)
C4 H4 0.9500
C5 C6 1.481(5)
C6 C7 1.377(4)
C7 C8 1.399(5)
C7 H7 0.9500
C8 C9 1.358(5)
C8 H8 0.9500
C9 C10 1.404(5)
C9 H9 0.9500
C11 C12 1.404(4)
C12 C13 1.376(5)
C12 H12 0.9500
C13 C14 1.393(4)
C13 H13 0.9500
C14 C15 1.380(4)
C14 H14 0.9500
C15 C16 1.483(4)
C16 C17 1.363(4)
C17 C18 1.394(5)
C17 H17 0.9500
C18 C19 1.369(4)
C18 H18 0.9500
C19 C20 1.418(4)
C19 H19 0.9500
C21 C22 1.404(4)
C22 C23 1.364(4)
C22 H22 0.9500
C23 C24 1.400(5)
C23 H23 0.9500
C24 C25 1.377(4)
C24 H24 0.9500
C25 C26 1.472(4)
C26 C27 1.379(4)
C27 C28 1.385(5)
C27 H27 0.9500
C28 C29 1.365(5)
C28 H28 0.9500
C29 C30 1.401(4)
C29 H29 0.9500
C31 H31A 0.9800
C31 H31B 0.9800
C31 H31C 0.9800

loop_
_geom_hbond_atom_site_label_D
_geom_hbond_atom_site_label_H
_geom_hbond_atom_site_label_A
_geom_hbond_site_symmetry_A
_geom_hbond_distance_DH
_geom_hbond_distance_HA
_geom_hbond_distance_DA
_geom_hbond_angle_DHA
O1 H1 O14 . 0.84 1.61 2.448(3) 175.1
O2 H2A O3 . 0.84 1.66 2.499(3) 172.2
O5 H5 O13 . 0.84 1.70 2.536(3) 169.9
O6 H6 O4 . 0.84 1.67 2.495(3) 168.1
O13 H13A O9 2_666 0.828(19) 1.98(2) 2.763(3) 158(4)
O14 H14A O9 . 0.823(18) 1.94(2) 2.738(3) 163(4)
O15 H15 O10 2_656 0.85(5) 2.42(5) 2.790(4) 107(4)
. . . . . . . .

loop_
_geom_torsion_atom_site_label_1
_geom_torsion_atom_site_label_2
_geom_torsion_atom_site_label_3
_geom_torsion_atom_site_label_4
_geom_torsion
Cu1 O7 N7 O8 172.8(2)
Cu1 O7 N7 O9 -6.8(4)
Cu1 O11 N8 O10 -111.9(3)
Cu1 O11 N8 O12 68.9(3)
Cu2 O12 N8 O11 -9.2(3)
Cu2 O12 N8 O10 171.6(2)
C5 N1 C1 O1 -177.7(3)
Cu1 N1 C1 O1 7.1(4)
C5 N1 C1 C2 1.9(4)
Cu1 N1 C1 C2 -173.2(2)
O1 C1 C2 C3 178.2(3)
N1 C1 C2 C3 -1.5(5)
C1 C2 C3 C4 -0.3(5)
C2 C3 C4 C5 1.7(5)
C1 N1 C5 C4 -0.5(4)
Cu1 N1 C5 C4 175.1(3)
C1 N1 C5 C6 179.7(3)
Cu1 N1 C5 C6 -4.6(3)
C3 C4 C5 N1 -1.3(5)
C3 C4 C5 C6 178.5(3)
C10 N2 C6 C7 0.5(5)
Cu1 N2 C6 C7 176.2(2)
C10 N2 C6 C5 -178.6(3)
Cu1 N2 C6 C5 -2.8(3)
N1 C5 C6 N2 4.9(4)
C4 C5 C6 N2 -174.8(3)
N1 C5 C6 C7 -174.1(3)
C4 C5 C6 C7 6.2(5)
N2 C6 C7 C8 -0.5(5)
C5 C6 C7 C8 178.5(3)
C6 C7 C8 C9 -0.7(5)
C7 C8 C9 C10 1.8(5)
C6 N2 C10 O2 -178.4(3)
Cu1 N2 C10 O2 6.6(5)
C6 N2 C10 C9 0.7(5)
Cu1 N2 C10 C9 -174.3(2)
C8 C9 C10 O2 177.3(3)
C8 C9 C10 N2 -1.8(5)
Cu1 O3 C11 N3 67.6(4)
Cu1 O3 C11 C12 -113.4(3)
C15 N3 C11 O3 176.9(3)
Cu2 N3 C11 O3 -12.0(4)
C15 N3 C11 C12 -2.0(5)
Cu2 N3 C11 C12 169.1(2)
O3 C11 C12 C13 -179.4(3)
N3 C11 C12 C13 -0.5(5)
C11 C12 C13 C14 2.1(5)
C12 C13 C14 C15 -1.1(5)
C11 N3 C15 C14 3.1(5)
Cu2 N3 C15 C14 -168.7(3)
C11 N3 C15 C16 -176.5(3)
Cu2 N3 C15 C16 11.7(3)
C13 C14 C15 N3 -1.5(5)
C13 C14 C15 C16 178.1(3)
C20 N4 C16 C17 2.7(5)
Cu2 N4 C16 C17 -178.7(3)
C20 N4 C16 C15 -178.2(3)
Cu2 N4 C16 C15 0.4(3)
N3 C15 C16 C17 171.4(3)
C14 C15 C16 C17 -8.2(5)
N3 C15 C16 N4 -7.7(4)
C14 C15 C16 N4 172.7(3)
N4 C16 C17 C18 -3.5(5)
C15 C16 C17 C18 177.5(3)
C16 C17 C18 C19 0.9(5)
C17 C18 C19 C20 2.1(5)
Cu3 O4 C20 N4 19.3(5)
Cu3 O4 C20 C19 -160.8(3)
C16 N4 C20 O4 -179.6(3)
Cu2 N4 C20 O4 2.1(5)
C16 N4 C20 C19 0.5(5)
Cu2 N4 C20 C19 -177.8(2)
C18 C19 C20 O4 177.2(3)
C18 C19 C20 N4 -2.9(5)
C25 N5 C21 O5 179.1(3)
Cu3 N5 C21 O5 -3.4(5)
C25 N5 C21 C22 -0.8(5)
Cu3 N5 C21 C22 176.7(2)
O5 C21 C22 C23 -178.6(3)
N5 C21 C22 C23 1.4(5)
C21 C22 C23 C24 -1.1(5)
C22 C23 C24 C25 0.3(5)
C21 N5 C25 C24 0.0(5)
Cu3 N5 C25 C24 -177.8(3)
C21 N5 C25 C26 177.6(3)
Cu3 N5 C25 C26 -0.2(4)
C23 C24 C25 N5 0.2(5)
C23 C24 C25 C26 -177.2(3)
C30 N6 C26 C27 2.6(5)
Cu3 N6 C26 C27 -173.8(3)
C30 N6 C26 C25 -175.0(3)
Cu3 N6 C26 C25 8.6(3)
N5 C25 C26 N6 -5.7(4)
C24 C25 C26 N6 171.9(3)
N5 C25 C26 C27 176.8(3)
C24 C25 C26 C27 -5.7(5)
N6 C26 C27 C28 -3.2(5)
C25 C26 C27 C28 174.2(3)
C26 C27 C28 C29 1.0(6)
C27 C28 C29 C30 1.6(5)
C26 N6 C30 O6 178.8(3)
Cu3 N6 C30 O6 -5.5(5)
C26 N6 C30 C29 0.2(5)
Cu3 N6 C30 C29 175.9(3)
C28 C29 C30 O6 179.1(3)
C28 C29 C30 N6 -2.2(5)

_cod_database_fobs_code 2241290
